data_1519555
loop_
_publ_author_name
'Butts, Craig'
'Coles, Simon J.'
'Hursthouse, Michael B.'

_publ_section_title
;
 C25H43F6N2P
;
_journal_name_full 'Crystal Structure Report Archive'
_journal_page_first 962
_journal_year 2003
_chemical_formula_moiety 'C25 H43 N2, F6 P'
_chemical_formula_sum 'C25 H43 F6 N2 P'
_chemical_formula_weight 516.58
_space_group_IT_number 14
_symmetry_cell_setting monoclinic
_symmetry_space_group_name_Hall '-P 2ybc'
_symmetry_space_group_name_H-M 'P 1 21/c 1'
_atom_sites_solution_hydrogens geom
_atom_sites_solution_primary direct
_atom_sites_solution_secondary difmap
_cell_angle_alpha 90.00
_cell_angle_beta 91.4680(10)
_cell_angle_gamma 90.00
_cell_formula_units_Z 4
_cell_length_a 8.2038(2)
_cell_length_b 9.2704(2)
_cell_length_c 35.2128(8)
_cell_measurement_reflns_used 33453
_cell_measurement_temperature 120(2)
_cell_measurement_theta_max 27.48
_cell_measurement_theta_min 2.91
_cell_volume 2677.14(11)
_computing_cell_refinement 'DENZO and COLLECT'
_computing_data_collection
;
'DENZO (Otwinowski and Minor, 1997) & COLLECT (Hooft, 1998) '
;
_computing_data_reduction 'DENZO and COLLECT'
_computing_publication_material SHELXL-97
_computing_structure_refinement 'SHELXL-97 (Sheldrick, 2008)'
_computing_structure_solution 'SHELXS-97 (Sheldrick, 2008)'
_diffrn_ambient_temperature 120(2)
_diffrn_measured_fraction_theta_full 0.992
_diffrn_measured_fraction_theta_max 0.992
_diffrn_measurement_device_type 'Enraf Nonius KappaCCD area detector'
_diffrn_measurement_method '\w and \f scans to fill Ewald sphere'
_diffrn_radiation_monochromator graphite
_diffrn_radiation_source 'Enraf Nonius FR591 rotating anode'
_diffrn_radiation_type MoK\a
_diffrn_radiation_wavelength 0.71073
_diffrn_reflns_av_R_equivalents 0.0549
_diffrn_reflns_av_sigmaI/netI 0.0791
_diffrn_reflns_limit_h_max 9
_diffrn_reflns_limit_h_min -9
_diffrn_reflns_limit_k_max 11
_diffrn_reflns_limit_k_min -11
_diffrn_reflns_limit_l_max 41
_diffrn_reflns_limit_l_min -41
_diffrn_reflns_number 8860
_diffrn_reflns_theta_full 25.03
_diffrn_reflns_theta_max 25.03
_diffrn_reflns_theta_min 3.19
_exptl_absorpt_coefficient_mu 0.160
_exptl_absorpt_correction_T_min 0.90639
_exptl_absorpt_correction_type multi-scan
_exptl_absorpt_process_details 'SORTAV (R.H. BLESSING, 1995, 1997)'
_exptl_crystal_colour colourless
_exptl_crystal_density_diffrn 1.282
_exptl_crystal_density_method 'not measured'
_exptl_crystal_description block
_exptl_crystal_F_000 1104
_exptl_crystal_size_max 0.2
_exptl_crystal_size_mid 0.2
_exptl_crystal_size_min 0.2
_refine_diff_density_max 0.601
_refine_diff_density_min -0.455
_refine_diff_density_rms 0.088
_refine_ls_extinction_coef 0.0065(17)
_refine_ls_extinction_expression Fc^*^=kFc[1+0.001xFc^2^\l^3^/sin(2\q)]^-1/4^
_refine_ls_extinction_method SHELXL
_refine_ls_goodness_of_fit_ref 0.977
_refine_ls_hydrogen_treatment constr
_refine_ls_matrix_type full
_refine_ls_number_parameters 310
_refine_ls_number_reflns 4688
_refine_ls_number_restraints 0
_refine_ls_restrained_S_all 0.977
_refine_ls_R_factor_all 0.1336
_refine_ls_R_factor_gt 0.1067
_refine_ls_shift/su_max 0.009
_refine_ls_shift/su_mean 0.002
_refine_ls_structure_factor_coef Fsqd
_refine_ls_weighting_details 'calc w=1/[\s^2^(Fo^2^)+(0.0937P)^2^+27.9481P] where P=(Fo^2^+2Fc^2^)/3'
_refine_ls_weighting_scheme calc
_refine_ls_wR_factor_gt 0.2789
_refine_ls_wR_factor_ref 0.2945
_reflns_number_gt 3500
_reflns_number_total 4688
_reflns_threshold_expression >2\s(I)
_cod_data_source_file eCrystal-962.cif
_cod_data_source_block s92
_cod_depositor_comments
;
Citation :
Butts, Craig and Coles, Simon J. and Hursthouse, Michael B. (2003) 
University of Southampton, Crystal Structure Report Archive. 
(doi:10.5258/ecrystals/962)

More at:
http://ecrystals.chem.soton.ac.uk/962/

The following automatic conversions were performed:

'_symmetry_cell_setting' value 'Monoclinic' changed to 'monoclinic'
according to the built-in table from CIF Core dictionary named
'cif_core.dic' version 2.4.1 from 2010-06-29.

'_exptl_absorpt_correction_type' value 'Multi-scan' changed to
'multi-scan' according to the built-in table from CIF Core dictionary
named 'cif_core.dic' version 2.4.1 from 2010-06-29.

Automatic conversion script
Id: cif_fix_values 3271 2015-04-21 07:52:19Z andrius 
;
_cod_original_sg_symbol_H-M P2(1)/c
_cod_database_code 1519555

loop_
_symmetry_equiv_pos_as_xyz
'x, y, z'
'-x, y+1/2, -z+1/2'
'-x, -y, -z'
'x, -y-1/2, z-1/2'

loop_
_atom_site_label
_atom_site_type_symbol
_atom_site_fract_x
_atom_site_fract_y
_atom_site_fract_z
_atom_site_U_iso_or_equiv
_atom_site_adp_type
_atom_site_occupancy
_atom_site_symmetry_multiplicity
_atom_site_calc_flag
_atom_site_refinement_flags
_atom_site_disorder_assembly
_atom_site_disorder_group
P1 P 0.03623(18) 0.37737(17) 0.20339(5) 0.0235(5) Uani 1 1 d . . .
F4 F 0.2141(4) 0.3747(4) 0.22292(11) 0.0344(10) Uani 1 1 d . . .
F1 F -0.1417(5) 0.3823(4) 0.18339(14) 0.0478(12) Uani 1 1 d . . .
N1 N -0.7852(5) 0.3461(5) 0.31668(14) 0.0196(11) Uani 1 1 d . . .
N2 N -0.5843(6) 0.1948(5) 0.30933(13) 0.0205(11) Uani 1 1 d . . .
C14 C -0.6937(8) 0.4008(7) 0.54069(18) 0.0272(14) Uani 1 1 d . . .
H14A H -0.7850 0.3375 0.5479 0.033 Uiso 1 1 calc R . .
H14B H -0.5995 0.3386 0.5349 0.033 Uiso 1 1 calc R . .
C23 C -0.2184(8) 0.0984(7) 0.51928(18) 0.0283(14) Uani 1 1 d . . .
H23A H -0.3102 0.1613 0.5264 0.034 Uiso 1 1 calc R . .
H23B H -0.1272 0.1615 0.5118 0.034 Uiso 1 1 calc R . .
C21 C -0.3150(8) 0.0953(7) 0.44998(18) 0.0288(14) Uani 1 1 d . . .
H21A H -0.2183 0.1518 0.4427 0.035 Uiso 1 1 calc R . .
H21B H -0.4025 0.1644 0.4562 0.035 Uiso 1 1 calc R . .
C3 C -0.4826(7) 0.6197(7) 0.28869(17) 0.0245(13) Uani 1 1 d . . .
H3 H -0.4648 0.7196 0.2844 0.029 Uiso 1 1 calc R . .
C10 C -0.8689(8) 0.3910(7) 0.39969(18) 0.0289(14) Uani 1 1 d . . .
H10A H -0.9516 0.3159 0.4045 0.035 Uiso 1 1 calc R . .
H10B H -0.7662 0.3420 0.3931 0.035 Uiso 1 1 calc R . .
C8 C -0.9436(7) 0.4030(7) 0.32849(18) 0.0262(14) Uani 1 1 d . . .
H8A H -1.0213 0.3222 0.3313 0.031 Uiso 1 1 calc R . .
H8B H -0.9881 0.4686 0.3086 0.031 Uiso 1 1 calc R . .
C7 C -0.7401(7) 0.2092(7) 0.31837(17) 0.0238(13) Uani 1 1 d . . .
H7 H -0.8095 0.1317 0.3251 0.029 Uiso 1 1 calc R . .
C12 C -0.7877(8) 0.3923(7) 0.47061(18) 0.0288(14) Uani 1 1 d . . .
H12A H -0.8773 0.3262 0.4773 0.035 Uiso 1 1 calc R . .
H12B H -0.6919 0.3328 0.4643 0.035 Uiso 1 1 calc R . .
C9 C -0.9270(7) 0.4849(7) 0.36618(17) 0.0274(14) Uani 1 1 d . . .
H9A H -1.0340 0.5274 0.3722 0.033 Uiso 1 1 calc R . .
H9B H -0.8489 0.5652 0.3631 0.033 Uiso 1 1 calc R . .
C13 C -0.7443(8) 0.4872(7) 0.50490(18) 0.0280(14) Uani 1 1 d . . .
H13A H -0.8396 0.5480 0.5108 0.034 Uiso 1 1 calc R . .
H13B H -0.6538 0.5523 0.4982 0.034 Uiso 1 1 calc R . .
F3 F 0.0784(5) 0.5221(5) 0.18173(15) 0.0616(15) Uani 1 1 d . . .
C6 C -0.5264(7) 0.3320(6) 0.30130(16) 0.0195(12) Uani 1 1 d . . .
C1 C -0.6512(7) 0.4287(6) 0.30594(16) 0.0208(12) Uani 1 1 d . . .
C18 C -0.4799(8) -0.0103(7) 0.34868(17) 0.0270(14) Uani 1 1 d . . .
H18A H -0.4132 -0.0990 0.3471 0.032 Uiso 1 1 calc R . .
H18B H -0.5905 -0.0392 0.3563 0.032 Uiso 1 1 calc R . .
C11 C -0.8403(8) 0.4805(7) 0.43576(18) 0.0292(15) Uani 1 1 d . . .
H11A H -0.9421 0.5326 0.4415 0.035 Uiso 1 1 calc R . .
H11B H -0.7553 0.5535 0.4309 0.035 Uiso 1 1 calc R . .
C5 C -0.3693(7) 0.3772(7) 0.28961(17) 0.0227(13) Uani 1 1 d . . .
H5 H -0.2823 0.3114 0.2860 0.027 Uiso 1 1 calc R . .
F2 F -0.0320(6) 0.4664(7) 0.23699(13) 0.0752(18) Uani 1 1 d . . .
C20 C -0.3718(8) 0.0031(7) 0.41625(18) 0.0297(15) Uani 1 1 d . . .
H20A H -0.2874 -0.0704 0.4114 0.036 Uiso 1 1 calc R . .
H20B H -0.4725 -0.0484 0.4232 0.036 Uiso 1 1 calc R . .
C19 C -0.4057(8) 0.0871(7) 0.37966(17) 0.0271(14) Uani 1 1 d . . .
H19A H -0.3026 0.1291 0.3707 0.033 Uiso 1 1 calc R . .
H19B H -0.4816 0.1673 0.3848 0.033 Uiso 1 1 calc R . .
C4 C -0.3533(7) 0.5252(7) 0.28392(17) 0.0259(14) Uani 1 1 d . . .
H4 H -0.2510 0.5626 0.2766 0.031 Uiso 1 1 calc R . .
C15 C -0.6478(8) 0.4992(7) 0.57411(19) 0.0314(15) Uani 1 1 d . . .
H15A H -0.5564 0.5623 0.5668 0.038 Uiso 1 1 calc R . .
H15B H -0.7420 0.5616 0.5798 0.038 Uiso 1 1 calc R . .
C22 C -0.2717(8) 0.0064(7) 0.48519(18) 0.0286(14) Uani 1 1 d . . .
H22A H -0.1825 -0.0611 0.4791 0.034 Uiso 1 1 calc R . .
H22B H -0.3676 -0.0518 0.4921 0.034 Uiso 1 1 calc R . .
C16 C -0.5978(10) 0.4143(8) 0.6098(2) 0.0399(17) Uani 1 1 d . . .
H16B H -0.6887 0.3531 0.6175 0.060 Uiso 1 1 calc R . .
H16C H -0.5696 0.4817 0.6304 0.060 Uiso 1 1 calc R . .
H16A H -0.5032 0.3539 0.6045 0.060 Uiso 1 1 calc R . .
C17 C -0.4919(8) 0.0572(7) 0.30977(18) 0.0275(14) Uani 1 1 d . . .
H17A H -0.3806 0.0753 0.3006 0.033 Uiso 1 1 calc R . .
H17B H -0.5460 -0.0115 0.2920 0.033 Uiso 1 1 calc R . .
F5 F 0.1055(7) 0.2894(7) 0.16893(16) 0.085(2) Uani 1 1 d . . .
C2 C -0.6363(7) 0.5758(6) 0.29940(17) 0.0226(13) Uani 1 1 d . . .
H2 H -0.7245 0.6412 0.3021 0.027 Uiso 1 1 calc R . .
C24 C -0.1644(8) 0.0090(7) 0.55372(18) 0.0314(15) Uani 1 1 d . . .
H24A H -0.2561 -0.0531 0.5614 0.038 Uiso 1 1 calc R . .
H24B H -0.0736 -0.0548 0.5465 0.038 Uiso 1 1 calc R . .
F6 F -0.0066(6) 0.2313(6) 0.2230(2) 0.090(2) Uani 1 1 d . . .
C25 C -0.1091(9) 0.1005(8) 0.58757(19) 0.0404(18) Uani 1 1 d . . .
H25C H -0.0272 0.1702 0.5795 0.061 Uiso 1 1 calc R . .
H25B H -0.0616 0.0380 0.6074 0.061 Uiso 1 1 calc R . .
H25D H -0.2029 0.1521 0.5976 0.061 Uiso 1 1 calc R . .

loop_
_atom_site_aniso_label
_atom_site_aniso_U_11
_atom_site_aniso_U_22
_atom_site_aniso_U_33
_atom_site_aniso_U_23
_atom_site_aniso_U_13
_atom_site_aniso_U_12
P1 0.0220(8) 0.0209(9) 0.0275(9) -0.0015(7) -0.0029(6) 0.0022(6)
F4 0.0245(19) 0.037(2) 0.041(2) 0.0074(18) -0.0096(16) -0.0069(16)
F1 0.028(2) 0.040(2) 0.074(3) 0.012(2) -0.020(2) -0.0065(18)
N1 0.016(2) 0.020(3) 0.023(3) 0.002(2) 0.0007(19) -0.0001(19)
N2 0.027(3) 0.015(3) 0.019(2) -0.002(2) -0.004(2) 0.003(2)
C14 0.028(3) 0.025(3) 0.029(3) 0.004(3) 0.003(3) 0.002(3)
C23 0.032(3) 0.027(3) 0.025(3) 0.001(3) -0.004(3) 0.002(3)
C21 0.035(4) 0.026(3) 0.026(3) 0.003(3) -0.002(3) 0.002(3)
C3 0.029(3) 0.021(3) 0.024(3) 0.000(3) -0.003(2) -0.003(3)
C10 0.032(3) 0.028(3) 0.028(3) 0.005(3) 0.007(3) 0.006(3)
C8 0.015(3) 0.033(4) 0.031(3) 0.002(3) 0.004(2) 0.006(3)
C7 0.025(3) 0.026(3) 0.020(3) -0.001(3) 0.001(2) -0.003(3)
C12 0.032(3) 0.028(3) 0.027(3) 0.003(3) 0.003(3) 0.010(3)
C9 0.022(3) 0.037(4) 0.024(3) 0.002(3) 0.003(2) 0.009(3)
C13 0.033(3) 0.021(3) 0.030(3) 0.005(3) 0.001(3) 0.000(3)
F3 0.037(2) 0.060(3) 0.088(4) 0.044(3) -0.002(2) -0.006(2)
C6 0.021(3) 0.018(3) 0.019(3) -0.001(2) -0.001(2) -0.003(2)
C1 0.019(3) 0.025(3) 0.018(3) 0.000(2) -0.002(2) -0.002(2)
C18 0.034(3) 0.022(3) 0.025(3) 0.001(3) -0.002(3) -0.001(3)
C11 0.035(3) 0.028(3) 0.025(3) 0.003(3) 0.004(3) 0.006(3)
C5 0.015(3) 0.029(3) 0.024(3) -0.003(3) -0.001(2) 0.000(2)
F2 0.059(3) 0.128(5) 0.039(3) -0.037(3) 0.009(2) 0.026(3)
C20 0.030(3) 0.028(3) 0.030(4) 0.001(3) -0.005(3) 0.002(3)
C19 0.037(4) 0.023(3) 0.021(3) 0.000(3) 0.000(3) 0.004(3)
C4 0.027(3) 0.027(3) 0.024(3) -0.003(3) 0.002(2) -0.001(3)
C15 0.038(4) 0.027(3) 0.030(4) -0.001(3) 0.004(3) 0.000(3)
C22 0.030(3) 0.026(3) 0.029(3) 0.001(3) -0.004(3) 0.003(3)
C16 0.056(5) 0.035(4) 0.028(4) 0.005(3) -0.005(3) -0.002(3)
C17 0.036(3) 0.020(3) 0.027(3) -0.003(3) -0.010(3) 0.014(3)
F5 0.072(4) 0.111(5) 0.073(4) -0.058(4) -0.021(3) 0.045(3)
C2 0.027(3) 0.017(3) 0.023(3) 0.001(2) -0.007(2) 0.004(2)
C24 0.038(4) 0.034(4) 0.022(3) 0.006(3) -0.003(3) 0.001(3)
F6 0.044(3) 0.055(3) 0.170(7) 0.064(4) -0.037(3) -0.015(2)
C25 0.053(4) 0.046(4) 0.022(3) 0.003(3) -0.004(3) -0.001(4)

loop_
_atom_type_symbol
_atom_type_description
_atom_type_scat_dispersion_real
_atom_type_scat_dispersion_imag
_atom_type_scat_source
C C 0.0033 0.0016 'International Tables Vol C Tables 4.2.6.8 and 6.1.1.4'
H H 0.0000 0.0000 'International Tables Vol C Tables 4.2.6.8 and 6.1.1.4'
N N 0.0061 0.0033 'International Tables Vol C Tables 4.2.6.8 and 6.1.1.4'
F F 0.0171 0.0103 'International Tables Vol C Tables 4.2.6.8 and 6.1.1.4'
P P 0.1023 0.0942 'International Tables Vol C Tables 4.2.6.8 and 6.1.1.4'

loop_
_geom_angle_atom_site_label_1
_geom_angle_atom_site_label_2
_geom_angle_atom_site_label_3
_geom_angle
_geom_angle_site_symmetry_1
_geom_angle_site_symmetry_3
F2 P1 F6 92.0(4) . .
F2 P1 F5 179.1(4) . .
F6 P1 F5 88.9(4) . .
F2 P1 F3 90.2(3) . .
F6 P1 F3 177.4(4) . .
F5 P1 F3 88.9(4) . .
F2 P1 F4 91.3(3) . .
F6 P1 F4 90.6(2) . .
F5 P1 F4 88.8(3) . .
F3 P1 F4 90.7(2) . .
F2 P1 F1 88.8(3) . .
F6 P1 F1 90.3(2) . .
F5 P1 F1 91.1(3) . .
F3 P1 F1 88.4(2) . .
F4 P1 F1 179.1(3) . .
C7 N1 C1 108.5(5) . .
C7 N1 C8 125.3(5) . .
C1 N1 C8 125.8(5) . .
C7 N2 C6 107.0(5) . .
C7 N2 C17 125.2(5) . .
C6 N2 C17 127.7(5) . .
C15 C14 C13 112.0(5) . .
C15 C14 H14A 109.2 . .
C13 C14 H14A 109.2 . .
C15 C14 H14B 109.2 . .
C13 C14 H14B 109.2 . .
H14A C14 H14B 107.9 . .
C22 C23 C24 113.1(5) . .
C22 C23 H23A 109.0 . .
C24 C23 H23A 109.0 . .
C22 C23 H23B 109.0 . .
C24 C23 H23B 109.0 . .
H23A C23 H23B 107.8 . .
C22 C21 C20 113.0(5) . .
C22 C21 H21A 109.0 . .
C20 C21 H21A 109.0 . .
C22 C21 H21B 109.0 . .
C20 C21 H21B 109.0 . .
H21A C21 H21B 107.8 . .
C2 C3 C4 123.4(6) . .
C2 C3 H3 118.3 . .
C4 C3 H3 118.3 . .
C11 C10 C9 111.7(5) . .
C11 C10 H10A 109.3 . .
C9 C10 H10A 109.3 . .
C11 C10 H10B 109.3 . .
C9 C10 H10B 109.3 . .
H10A C10 H10B 107.9 . .
N1 C8 C9 111.2(5) . .
N1 C8 H8A 109.4 . .
C9 C8 H8A 109.4 . .
N1 C8 H8B 109.4 . .
C9 C8 H8B 109.4 . .
H8A C8 H8B 108.0 . .
N1 C7 N2 110.7(5) . .
N1 C7 H7 124.6 . .
N2 C7 H7 124.6 . .
C13 C12 C11 112.5(5) . .
C13 C12 H12A 109.1 . .
C11 C12 H12A 109.1 . .
C13 C12 H12B 109.1 . .
C11 C12 H12B 109.1 . .
H12A C12 H12B 107.8 . .
C8 C9 C10 113.9(5) . .
C8 C9 H9A 108.8 . .
C10 C9 H9A 108.8 . .
C8 C9 H9B 108.8 . .
C10 C9 H9B 108.8 . .
H9A C9 H9B 107.7 . .
C12 C13 C14 113.5(5) . .
C12 C13 H13A 108.9 . .
C14 C13 H13A 108.9 . .
C12 C13 H13B 108.9 . .
C14 C13 H13B 108.9 . .
H13A C13 H13B 107.7 . .
C1 C6 N2 108.3(5) . .
C1 C6 C5 121.6(5) . .
N2 C6 C5 130.1(5) . .
C6 C1 C2 123.5(6) . .
C6 C1 N1 105.5(5) . .
C2 C1 N1 130.9(5) . .
C17 C18 C19 114.8(5) . .
C17 C18 H18A 108.6 . .
C19 C18 H18A 108.6 . .
C17 C18 H18B 108.6 . .
C19 C18 H18B 108.6 . .
H18A C18 H18B 107.5 . .
C10 C11 C12 114.3(5) . .
C10 C11 H11A 108.7 . .
C12 C11 H11A 108.7 . .
C10 C11 H11B 108.7 . .
C12 C11 H11B 108.7 . .
H11A C11 H11B 107.6 . .
C4 C5 C6 114.9(5) . .
C4 C5 H5 122.6 . .
C6 C5 H5 122.6 . .
C19 C20 C21 114.7(5) . .
C19 C20 H20A 108.6 . .
C21 C20 H20A 108.6 . .
C19 C20 H20B 108.6 . .
C21 C20 H20B 108.6 . .
H20A C20 H20B 107.6 . .
C20 C19 C18 111.2(5) . .
C20 C19 H19A 109.4 . .
C18 C19 H19A 109.4 . .
C20 C19 H19B 109.4 . .
C18 C19 H19B 109.4 . .
H19A C19 H19B 108.0 . .
C5 C4 C3 121.9(6) . .
C5 C4 H4 119.1 . .
C3 C4 H4 119.1 . .
C16 C15 C14 112.4(5) . .
C16 C15 H15A 109.1 . .
C14 C15 H15A 109.1 . .
C16 C15 H15B 109.1 . .
C14 C15 H15B 109.1 . .
H15A C15 H15B 107.8 . .
C21 C22 C23 113.2(5) . .
C21 C22 H22A 108.9 . .
C23 C22 H22A 108.9 . .
C21 C22 H22B 108.9 . .
C23 C22 H22B 108.9 . .
H22A C22 H22B 107.8 . .
C15 C16 H16B 109.5 . .
C15 C16 H16C 109.5 . .
H16B C16 H16C 109.5 . .
C15 C16 H16A 109.5 . .
H16B C16 H16A 109.5 . .
H16C C16 H16A 109.5 . .
N2 C17 C18 112.8(5) . .
N2 C17 H17A 109.0 . .
C18 C17 H17A 109.0 . .
N2 C17 H17B 109.0 . .
C18 C17 H17B 109.0 . .
H17A C17 H17B 107.8 . .
C3 C2 C1 114.7(6) . .
C3 C2 H2 122.7 . .
C1 C2 H2 122.7 . .
C25 C24 C23 113.2(6) . .
C25 C24 H24A 108.9 . .
C23 C24 H24A 108.9 . .
C25 C24 H24B 108.9 . .
C23 C24 H24B 108.9 . .
H24A C24 H24B 107.7 . .
C24 C25 H25C 109.5 . .
C24 C25 H25B 109.5 . .
H25C C25 H25B 109.5 . .
C24 C25 H25D 109.5 . .
H25C C25 H25D 109.5 . .
H25B C25 H25D 109.5 . .

loop_
_geom_bond_atom_site_label_1
_geom_bond_atom_site_label_2
_geom_bond_distance
_geom_bond_site_symmetry_2
P1 F2 1.558(5) .
P1 F6 1.563(5) .
P1 F5 1.580(5) .
P1 F3 1.586(5) .
P1 F4 1.597(4) .
P1 F1 1.605(4) .
N1 C7 1.323(8) .
N1 C1 1.399(7) .
N1 C8 1.473(7) .
N2 C7 1.332(8) .
N2 C6 1.389(7) .
N2 C17 1.484(7) .
C14 C15 1.528(9) .
C14 C13 1.541(8) .
C14 H14A 0.9900 .
C14 H14B 0.9900 .
C23 C22 1.527(9) .
C23 C24 1.526(8) .
C23 H23A 0.9900 .
C23 H23B 0.9900 .
C21 C22 1.524(8) .
C21 C20 1.527(9) .
C21 H21A 0.9900 .
C21 H21B 0.9900 .
C3 C2 1.386(8) .
C3 C4 1.389(9) .
C3 H3 0.9500 .
C10 C11 1.530(9) .
C10 C9 1.532(8) .
C10 H10A 0.9900 .
C10 H10B 0.9900 .
C8 C9 1.532(9) .
C8 H8A 0.9900 .
C8 H8B 0.9900 .
C7 H7 0.9500 .
C12 C13 1.529(9) .
C12 C11 1.527(9) .
C12 H12A 0.9900 .
C12 H12B 0.9900 .
C9 H9A 0.9900 .
C9 H9B 0.9900 .
C13 H13A 0.9900 .
C13 H13B 0.9900 .
C6 C1 1.374(8) .
C6 C5 1.426(8) .
C1 C2 1.389(8) .
C18 C17 1.507(8) .
C18 C19 1.530(8) .
C18 H18A 0.9900 .
C18 H18B 0.9900 .
C11 H11A 0.9900 .
C11 H11B 0.9900 .
C5 C4 1.394(9) .
C5 H5 0.9500 .
C20 C19 1.524(8) .
C20 H20A 0.9900 .
C20 H20B 0.9900 .
C19 H19A 0.9900 .
C19 H19B 0.9900 .
C4 H4 0.9500 .
C15 C16 1.531(9) .
C15 H15A 0.9900 .
C15 H15B 0.9900 .
C22 H22A 0.9900 .
C22 H22B 0.9900 .
C16 H16B 0.9800 .
C16 H16C 0.9800 .
C16 H16A 0.9800 .
C17 H17A 0.9900 .
C17 H17B 0.9900 .
C2 H2 0.9500 .
C24 C25 1.523(9) .
C24 H24A 0.9900 .
C24 H24B 0.9900 .
C25 H25C 0.9800 .
C25 H25B 0.9800 .
C25 H25D 0.9800 .
